data_4131632
loop_
_publ_author_name
'Kou, Kevin G. M.'
'Kulyk, Svitlana'
'Marth, Christopher J.'
'Lee, Jack C.'
'Doering, Nicolle A.'
'Li, Beryl X.'
'Gallego, Gary M.'
'Lebold, Terry P.'
'Sarpong, Richmond'

_publ_section_title
;
 A Unifying Synthesis Approach to the C<sub>18</sub>-, C<sub>19</sub>-,
 and C<sub>20</sub>-Diterpenoid Alkaloids.
;
_journal_issue 39
_journal_name_full 'Journal of the American Chemical Society'
_journal_page_first 13882
_journal_page_last 13896
_journal_paper_doi 10.1021/jacs.7b07706
_journal_volume 139
_journal_year 2017
_chemical_formula_sum 'C22 H29 N O4'
_chemical_formula_weight 371.46
_chemical_name_common SKI-138C
_chemical_name_systematic
; 
 sarpong86 
;
_space_group.centring_type primitive

_space_group_crystal_system orthorhombic
_space_group_IT_number 61
_space_group_name_Hall '-P 2ac 2ab'
_space_group_name_H-M_alt 'P b c a'
_atom_sites_solution_hydrogens geom
_atom_sites_solution_primary iterative
_atom_sites_solution_secondary difmap
_audit_creation_method SHELXL-2014
_cell_angle_alpha 90
_cell_angle_beta 90
_cell_angle_gamma 90
_cell_formula_units_Z 8
_cell_length_a 7.0860(5)
_cell_length_b 16.5585(10)
_cell_length_c 32.230(2)
_cell_measurement_reflns_used 9827
_cell_measurement_temperature 100(2)
_cell_measurement_theta_max 67.95
_cell_measurement_theta_min 5.34
_cell_volume 3781.7(4)
_computing_cell_refinement 'Bruker SAINT'
_computing_data_collection 'Bruker APEX2'
_computing_data_reduction 'Bruker SAINT'
_computing_molecular_graphics ORTEP-32
_computing_publication_material WinGX
_computing_structure_refinement SHELXL-2014
_computing_structure_solution SHELXT
_diffrn_ambient_temperature 100(2)
_diffrn_detector_area_resol_mean 8.366
_diffrn_measured_fraction_theta_full 1.000
_diffrn_measured_fraction_theta_max 0.994
_diffrn_measurement_device_type 'Bruker APEX-II CCD'
_diffrn_measurement_method 'phi and omega scans'
_diffrn_radiation_type CuK\a
_diffrn_radiation_wavelength 1.54178
_diffrn_reflns_av_R_equivalents 0.0651
_diffrn_reflns_av_unetI/netI 0.0247
_diffrn_reflns_Laue_measured_fraction_full 1.000
_diffrn_reflns_Laue_measured_fraction_max 0.994
_diffrn_reflns_limit_h_max 8
_diffrn_reflns_limit_h_min -8
_diffrn_reflns_limit_k_max 19
_diffrn_reflns_limit_k_min -19
_diffrn_reflns_limit_l_max 37
_diffrn_reflns_limit_l_min -38
_diffrn_reflns_number 54271
_diffrn_reflns_point_group_measured_fraction_full 1.000
_diffrn_reflns_point_group_measured_fraction_max 0.994
_diffrn_reflns_theta_full 67.000
_diffrn_reflns_theta_max 68.524
_diffrn_reflns_theta_min 2.742
_diffrn_source 'microfocus rotating anode'
_exptl_absorpt_coefficient_mu 0.716
_exptl_absorpt_correction_T_max 0.929
_exptl_absorpt_correction_T_min 0.824
_exptl_absorpt_correction_type multi-scan
_exptl_absorpt_process_details SADABS
_exptl_crystal_colour colorless
_exptl_crystal_density_diffrn 1.305
_exptl_crystal_description plate
_exptl_crystal_F_000 1600
_exptl_crystal_size_max 0.040
_exptl_crystal_size_mid 0.030
_exptl_crystal_size_min 0.010
_refine_diff_density_max 0.476
_refine_diff_density_min -0.304
_refine_diff_density_rms 0.072
_refine_ls_extinction_method none
_refine_ls_goodness_of_fit_ref 1.032
_refine_ls_hydrogen_treatment constr
_refine_ls_matrix_type full
_refine_ls_number_parameters 247
_refine_ls_number_reflns 3470
_refine_ls_number_restraints 0
_refine_ls_restrained_S_all 1.032
_refine_ls_R_factor_all 0.0937
_refine_ls_R_factor_gt 0.0784
_refine_ls_shift/su_max 0.000
_refine_ls_shift/su_mean 0.000
_refine_ls_structure_factor_coef Fsqd
_refine_ls_weighting_details 'w=1/[\s^2^(Fo^2^)+(0.1129P)^2^+8.5389P] where P=(Fo^2^+2Fc^2^)/3'
_refine_ls_weighting_scheme calc
_refine_ls_wR_factor_gt 0.2156
_refine_ls_wR_factor_ref 0.2289
_reflns_Friedel_coverage 0.000
_reflns_number_gt 2771
_reflns_number_total 3470
_reflns_threshold_expression 'I > 2\s(I)'
_cod_data_source_file ja7b07706_si_006.cif
_cod_data_source_block sarpong86
_cod_database_code 4131632
_shelx_space_group_comment
; 
The symmetry employed for this shelxl refinement is uniquely defined 
by the following loop, which should always be used as a source of 
symmetry information in preference to the above space-group names. 
They are only intended as comments. 
;
_shelx_estimated_absorpt_t_min 0.972
_shelx_estimated_absorpt_t_max 0.993
_shelxl_version_number 2014-3

loop_
_space_group_symop_operation_xyz
'x, y, z'
'-x+1/2, -y, z+1/2'
'-x, y+1/2, -z+1/2'
'x+1/2, -y+1/2, -z'
'-x, -y, -z'
'x-1/2, y, -z-1/2'
'x, -y-1/2, z-1/2'
'-x-1/2, y-1/2, z'

loop_
_atom_site_label
_atom_site_type_symbol
_atom_site_fract_x
_atom_site_fract_y
_atom_site_fract_z
_atom_site_U_iso_or_equiv
_atom_site_adp_type
_atom_site_occupancy
_atom_site_site_symmetry_order
_atom_site_calc_flag
_atom_site_refinement_flags_posn
_atom_site_refinement_flags_adp
C1 C 0.8443(6) 0.6513(3) 0.60369(15) 0.0504(11) Uani 1 1 d . .
H1A H 0.8613 0.6930 0.6253 0.060 Uiso 1 1 calc R U
H1B H 0.9044 0.6713 0.5779 0.060 Uiso 1 1 calc R U
C2 C 0.9446(5) 0.5740(2) 0.61744(13) 0.0428(9) Uani 1 1 d . .
H2 H 1.0553 0.5899 0.6349 0.051 Uiso 1 1 calc R U
C3 C 1.0175(5) 0.5263(3) 0.58095(14) 0.0494(11) Uani 1 1 d . .
H3A H 1.0833 0.4775 0.5911 0.059 Uiso 1 1 calc R U
H3B H 1.1100 0.5595 0.5655 0.059 Uiso 1 1 calc R U
C4 C 0.8582(5) 0.5012(2) 0.55179(11) 0.0406(9) Uani 1 1 d . .
H4A H 0.8015 0.5499 0.5390 0.049 Uiso 1 1 calc R U
H4B H 0.9098 0.4671 0.5293 0.049 Uiso 1 1 calc R U
C5 C 0.7068(4) 0.45446(19) 0.57518(9) 0.0271(7) Uani 1 1 d . .
H5 H 0.7569 0.3992 0.5811 0.033 Uiso 1 1 calc R U
C6 C 0.6490(4) 0.49271(18) 0.61625(9) 0.0233(7) Uani 1 1 d . .
C7 C 0.5103(4) 0.43895(18) 0.64066(9) 0.0240(7) Uani 1 1 d . .
H7 H 0.4089 0.4207 0.6212 0.029 Uiso 1 1 calc R U
C8 C 0.5907(4) 0.36483(19) 0.66237(10) 0.0261(7) Uani 1 1 d . .
H8A H 0.6458 0.3280 0.6414 0.031 Uiso 1 1 calc R U
H8B H 0.6931 0.3818 0.6814 0.031 Uiso 1 1 calc R U
C9 C 0.4407(4) 0.31996(19) 0.68687(10) 0.0267(7) Uani 1 1 d . .
C10 C 0.2751(5) 0.2864(2) 0.66217(12) 0.0410(9) Uani 1 1 d . .
H10 H 0.2646 0.2448 0.6420 0.049 Uiso 1 1 calc R U
C11 C 0.1525(5) 0.3358(3) 0.67880(16) 0.0549(12) Uani 1 1 d . .
H11 H 0.0212 0.3432 0.6741 0.066 Uiso 1 1 calc R U
C12 C 0.2876(6) 0.3770(2) 0.70773(12) 0.0452(10) Uani 1 1 d . .
H12 H 0.2636 0.3618 0.7373 0.054 Uiso 1 1 calc R U
C13 C 0.3202(6) 0.4672(2) 0.70295(12) 0.0467(10) Uani 1 1 d . .
H13 H 0.2664 0.5036 0.7224 0.056 Uiso 1 1 calc R U
C14 C 0.4239(5) 0.4958(2) 0.67163(10) 0.0347(8) Uani 1 1 d . .
C15 C 0.5062(6) 0.5775(2) 0.66263(10) 0.0371(9) Uani 1 1 d . .
H15 H 0.4320 0.6249 0.6729 0.045 Uiso 1 1 calc R U
C16 C 0.5366(5) 0.57269(18) 0.61483(10) 0.0270(7) Uani 1 1 d . .
H16 H 0.4132 0.5644 0.6004 0.032 Uiso 1 1 calc R U
C17 C 0.8143(5) 0.5215(2) 0.64409(10) 0.0332(8) Uani 1 1 d . .
H17 H 0.8840 0.4747 0.6563 0.040 Uiso 1 1 calc R U
C18 C 0.7116(6) 0.5714(2) 0.67829(11) 0.0431(10) Uani 1 1 d . .
H18A H 0.7172 0.5434 0.7054 0.052 Uiso 1 1 calc R U
H18B H 0.7687 0.6257 0.6812 0.052 Uiso 1 1 calc R U
C19 C 0.5541(6) 0.7021(2) 0.57651(11) 0.0359(8) Uani 1 1 d . .
C20 C 0.2741(6) 0.7587(2) 0.55128(13) 0.0475(10) Uani 1 1 d . .
H20A H 0.2820 0.8080 0.5680 0.071 Uiso 1 1 calc R U
H20B H 0.1413 0.7448 0.5466 0.071 Uiso 1 1 calc R U
H20C H 0.3365 0.7674 0.5245 0.071 Uiso 1 1 calc R U
C21 C 0.5615(6) 0.3979(2) 0.51512(11) 0.0421(9) Uani 1 1 d . .
H21A H 0.6244 0.4301 0.4937 0.063 Uiso 1 1 calc R U
H21B H 0.4379 0.3802 0.5049 0.063 Uiso 1 1 calc R U
H21C H 0.6389 0.3505 0.5217 0.063 Uiso 1 1 calc R U
C22 C 0.4310(5) 0.2076(2) 0.73435(11) 0.0344(8) Uani 1 1 d . .
H22A H 0.3400 0.2366 0.7517 0.052 Uiso 1 1 calc R U
H22B H 0.5135 0.1747 0.7520 0.052 Uiso 1 1 calc R U
H22C H 0.3632 0.1725 0.7149 0.052 Uiso 1 1 calc R U
N1 N 0.6394(4) 0.63998(17) 0.59605(9) 0.0340(7) Uani 1 1 d . .
O1 O 0.6387(4) 0.76007(15) 0.56244(9) 0.0503(8) Uani 1 1 d . .
O2 O 0.3669(4) 0.69300(14) 0.57311(8) 0.0386(6) Uani 1 1 d . .
O3 O 0.5370(3) 0.44585(13) 0.55173(7) 0.0304(5) Uani 1 1 d . .
O4 O 0.5423(3) 0.26440(14) 0.71163(7) 0.0309(6) Uani 1 1 d . .

loop_
_atom_site_aniso_label
_atom_site_aniso_U_11
_atom_site_aniso_U_22
_atom_site_aniso_U_33
_atom_site_aniso_U_23
_atom_site_aniso_U_13
_atom_site_aniso_U_12
C1 0.042(2) 0.045(2) 0.064(3) 0.0143(19) -0.012(2) -0.0196(18)
C2 0.0293(18) 0.049(2) 0.050(2) 0.0067(17) -0.0094(17) -0.0163(16)
C3 0.0248(18) 0.062(3) 0.062(3) 0.022(2) 0.0039(18) -0.0060(18)
C4 0.0363(19) 0.053(2) 0.0326(18) 0.0085(16) 0.0123(16) 0.0059(17)
C5 0.0273(16) 0.0320(16) 0.0221(15) 0.0007(12) -0.0008(13) 0.0056(13)
C6 0.0214(14) 0.0268(15) 0.0216(14) 0.0001(11) -0.0015(12) -0.0013(12)
C7 0.0220(15) 0.0254(15) 0.0247(15) 0.0023(12) 0.0000(12) 0.0005(12)
C8 0.0220(14) 0.0289(16) 0.0273(16) 0.0029(12) 0.0004(12) 0.0004(13)
C9 0.0238(15) 0.0281(16) 0.0281(16) 0.0045(12) 0.0015(13) 0.0032(13)
C10 0.0343(19) 0.042(2) 0.047(2) 0.0172(16) -0.0079(17) -0.0089(16)
C11 0.0256(18) 0.051(2) 0.088(3) 0.031(2) 0.002(2) 0.0006(17)
C12 0.052(2) 0.048(2) 0.0365(19) 0.0096(16) 0.0207(18) 0.0128(18)
C13 0.061(3) 0.042(2) 0.038(2) 0.0044(16) 0.0208(19) 0.0152(19)
C14 0.0396(19) 0.0369(18) 0.0275(17) 0.0024(14) 0.0083(15) 0.0083(15)
C15 0.056(2) 0.0281(17) 0.0278(18) -0.0052(13) 0.0057(16) 0.0067(16)
C16 0.0312(17) 0.0235(15) 0.0262(16) 0.0003(12) 0.0019(13) 0.0003(13)
C17 0.0325(17) 0.0343(17) 0.0329(18) 0.0030(14) -0.0090(14) -0.0072(15)
C18 0.067(3) 0.0331(19) 0.0291(18) -0.0063(14) -0.0069(18) -0.0088(18)
C19 0.051(2) 0.0263(16) 0.0300(17) -0.0013(13) -0.0016(16) 0.0011(15)
C20 0.053(2) 0.038(2) 0.051(2) 0.0138(17) 0.0039(19) 0.0105(18)
C21 0.069(3) 0.0333(18) 0.0241(17) -0.0032(14) -0.0075(17) 0.0033(18)
C22 0.0300(17) 0.0397(19) 0.0335(17) 0.0120(14) 0.0001(15) -0.0020(15)
N1 0.0372(16) 0.0281(14) 0.0366(16) 0.0025(12) -0.0035(13) -0.0080(12)
O1 0.0602(18) 0.0319(14) 0.0588(17) 0.0151(12) -0.0007(14) -0.0142(13)
O2 0.0469(15) 0.0283(12) 0.0406(14) 0.0059(10) 0.0045(12) 0.0068(11)
O3 0.0396(13) 0.0285(11) 0.0230(11) -0.0032(9) -0.0062(10) 0.0030(10)
O4 0.0247(11) 0.0368(12) 0.0311(12) 0.0120(10) -0.0004(9) -0.0013(9)

loop_
_atom_type_symbol
_atom_type_description
_atom_type_scat_dispersion_real
_atom_type_scat_dispersion_imag
_atom_type_scat_source
C C 0.0181 0.0091 'International Tables Vol C Tables 4.2.6.8 and 6.1.1.4'
H H 0.0000 0.0000 'International Tables Vol C Tables 4.2.6.8 and 6.1.1.4'
N N 0.0311 0.0180 'International Tables Vol C Tables 4.2.6.8 and 6.1.1.4'
O O 0.0492 0.0322 'International Tables Vol C Tables 4.2.6.8 and 6.1.1.4'

loop_
_geom_angle_atom_site_label_1
_geom_angle_atom_site_label_2
_geom_angle_atom_site_label_3
_geom_angle
N1 C1 C2 113.4(3)
N1 C1 H1A 108.9
C2 C1 H1A 108.9
N1 C1 H1B 108.9
C2 C1 H1B 108.9
H1A C1 H1B 107.7
C3 C2 C1 111.8(4)
C3 C2 C17 110.3(3)
C1 C2 C17 110.9(3)
C3 C2 H2 107.9
C1 C2 H2 107.9
C17 C2 H2 107.9
C2 C3 C4 111.7(3)
C2 C3 H3A 109.3
C4 C3 H3A 109.3
C2 C3 H3B 109.3
C4 C3 H3B 109.3
H3A C3 H3B 107.9
C5 C4 C3 110.8(3)
C5 C4 H4A 109.5
C3 C4 H4A 109.5
C5 C4 H4B 109.5
C3 C4 H4B 109.5
H4A C4 H4B 108.1
O3 C5 C4 112.5(3)
O3 C5 C6 106.0(2)
C4 C5 C6 114.1(3)
O3 C5 H5 108.0
C4 C5 H5 108.0
C6 C5 H5 108.0
C5 C6 C7 112.0(2)
C5 C6 C16 118.0(3)
C7 C6 C16 100.4(2)
C5 C6 C17 115.3(3)
C7 C6 C17 111.3(2)
C16 C6 C17 98.2(2)
C14 C7 C8 110.6(3)
C14 C7 C6 103.7(3)
C8 C7 C6 117.4(3)
C14 C7 H7 108.2
C8 C7 H7 108.2
C6 C7 H7 108.2
C9 C8 C7 111.8(2)
C9 C8 H8A 109.3
C7 C8 H8A 109.3
C9 C8 H8B 109.3
C7 C8 H8B 109.3
H8A C8 H8B 107.9
O4 C9 C8 104.8(2)
O4 C9 C10 116.7(3)
C8 C9 C10 116.5(3)
O4 C9 C12 119.7(3)
C8 C9 C12 114.0(3)
C10 C9 C12 84.9(3)
C11 C10 C9 94.0(3)
C11 C10 H10 133.0
C9 C10 H10 133.0
C10 C11 C12 96.6(3)
C10 C11 H11 131.7
C12 C11 H11 131.7
C11 C12 C13 118.8(4)
C11 C12 C9 84.4(3)
C13 C12 C9 116.0(3)
C11 C12 H12 111.7
C13 C12 H12 111.7
C9 C12 H12 111.7
C14 C13 C12 120.6(3)
C14 C13 H13 119.7
C12 C13 H13 119.7
C13 C14 C7 120.3(3)
C13 C14 C15 132.7(3)
C7 C14 C15 106.1(3)
C14 C15 C18 104.1(3)
C14 C15 C16 101.5(3)
C18 C15 C16 100.9(3)
C14 C15 H15 116.0
C18 C15 H15 116.0
C16 C15 H15 116.0
N1 C16 C6 114.1(3)
N1 C16 C15 116.1(3)
C6 C16 C15 94.9(2)
N1 C16 H16 110.3
C6 C16 H16 110.3
C15 C16 H16 110.3
C2 C17 C6 107.8(3)
C2 C17 C18 112.2(3)
C6 C17 C18 102.7(3)
C2 C17 H17 111.3
C6 C17 H17 111.3
C18 C17 H17 111.3
C15 C18 C17 104.1(3)
C15 C18 H18A 110.9
C17 C18 H18A 110.9
C15 C18 H18B 110.9
C17 C18 H18B 110.9
H18A C18 H18B 109.0
O1 C19 O2 123.0(3)
O1 C19 N1 123.6(4)
O2 C19 N1 113.3(3)
O2 C20 H20A 109.5
O2 C20 H20B 109.5
H20A C20 H20B 109.5
O2 C20 H20C 109.5
H20A C20 H20C 109.5
H20B C20 H20C 109.5
O3 C21 H21A 109.5
O3 C21 H21B 109.5
H21A C21 H21B 109.5
O3 C21 H21C 109.5
H21A C21 H21C 109.5
H21B C21 H21C 109.5
O4 C22 H22A 109.5
O4 C22 H22B 109.5
H22A C22 H22B 109.5
O4 C22 H22C 109.5
H22A C22 H22C 109.5
H22B C22 H22C 109.5
C19 N1 C16 123.4(3)
C19 N1 C1 114.8(3)
C16 N1 C1 121.0(3)
C19 O2 C20 113.8(3)
C5 O3 C21 112.9(3)
C9 O4 C22 115.9(2)

loop_
_geom_bond_atom_site_label_1
_geom_bond_atom_site_label_2
_geom_bond_distance
C1 N1 1.484(5)
C1 C2 1.529(6)
C1 H1A 0.9900
C1 H1B 0.9900
C2 C3 1.508(6)
C2 C17 1.531(5)
C2 H2 1.0000
C3 C4 1.527(6)
C3 H3A 0.9900
C3 H3B 0.9900
C4 C5 1.523(5)
C4 H4A 0.9900
C4 H4B 0.9900
C5 O3 1.428(4)
C5 C6 1.523(4)
C5 H5 1.0000
C6 C7 1.542(4)
C6 C16 1.546(4)
C6 C17 1.551(4)
C7 C14 1.502(4)
C7 C8 1.524(4)
C7 H7 1.0000
C8 C9 1.519(4)
C8 H8A 0.9900
C8 H8B 0.9900
C9 O4 1.415(4)
C9 C10 1.523(5)
C9 C12 1.588(5)
C10 C11 1.308(6)
C10 H10 0.9500
C11 C12 1.500(6)
C11 H11 0.9500
C12 C13 1.519(5)
C12 H12 1.0000
C13 C14 1.335(5)
C13 H13 0.9500
C14 C15 1.502(5)
C15 C18 1.543(6)
C15 C16 1.558(4)
C15 H15 1.0000
C16 N1 1.462(4)
C16 H16 1.0000
C17 C18 1.558(5)
C17 H17 1.0000
C18 H18A 0.9900
C18 H18B 0.9900
C19 O1 1.219(4)
C19 O2 1.340(5)
C19 N1 1.349(4)
C20 O2 1.452(4)
C20 H20A 0.9800
C20 H20B 0.9800
C20 H20C 0.9800
C21 O3 1.433(4)
C21 H21A 0.9800
C21 H21B 0.9800
C21 H21C 0.9800
C22 O4 1.430(4)
C22 H22A 0.9800
C22 H22B 0.9800
C22 H22C 0.9800
